data_4063469
loop_
_publ_author_name
'Ojo, Wilfried-Solo'
'P\'etillon, Fran\,cois Y.'
'Schollhammer, P.'
'Talarmin, Jean'

_publ_section_title
;
 Carbon--Sulfur and Carbon--Halogen Bond Cleavage of Acyclic or Cyclic
 Thioethers, Thiophenes, and Dihaloalkanes with the Trithiolato-Bridged
 Cation [Mo2Cp2(\m-SMe)3(MeCN)2]+
;
_journal_issue 2
_journal_name_full Organometallics
_journal_page_first 448
_journal_page_last 462
_journal_paper_doi 10.1021/om900901s
_journal_volume 29
_journal_year 2010
_chemical_formula_moiety 'C13 H19 Mo2 S4, C24 H20 B'
_chemical_formula_sum 'C37 H39 B Mo2 S4'
_chemical_formula_weight 814.61
_chemical_name_systematic
;
 ?
;
_space_group_IT_number 113
_symmetry_cell_setting tetragonal
_symmetry_space_group_name_Hall 'P -4 2ab'
_symmetry_space_group_name_H-M 'P -4 21 m'
_atom_sites_solution_hydrogens geom
_atom_sites_solution_primary direct
_atom_sites_solution_secondary difmap
_audit_creation_method SHELXL-97
_cell_angle_alpha 90.00
_cell_angle_beta 90.00
_cell_angle_gamma 90.00
_cell_formula_units_Z 2
_cell_length_a 14.6955(4)
_cell_length_b 14.6955(4)
_cell_length_c 7.7749(4)
_cell_measurement_temperature 170(2)
_cell_volume 1679.05(11)
_computing_structure_refinement 'SHELXL-97 (Sheldrick, 1997)'
_diffrn_ambient_temperature 170(2)
_diffrn_measured_fraction_theta_full 0.974
_diffrn_measured_fraction_theta_max 0.974
_diffrn_radiation_monochromator graphite
_diffrn_radiation_source 'fine-focus sealed tube'
_diffrn_radiation_type MoK\a
_diffrn_radiation_wavelength 0.71073
_diffrn_reflns_av_R_equivalents 0.0497
_diffrn_reflns_av_sigmaI/netI 0.0413
_diffrn_reflns_limit_h_max 19
_diffrn_reflns_limit_h_min -22
_diffrn_reflns_limit_k_max 21
_diffrn_reflns_limit_k_min -22
_diffrn_reflns_limit_l_max 11
_diffrn_reflns_limit_l_min -11
_diffrn_reflns_number 19843
_diffrn_reflns_theta_full 33.05
_diffrn_reflns_theta_max 33.05
_diffrn_reflns_theta_min 3.82
_exptl_absorpt_coefficient_mu 1.023
_exptl_absorpt_correction_type none
_exptl_crystal_density_diffrn 1.611
_exptl_crystal_density_method 'not measured'
_exptl_crystal_F_000 828
_exptl_crystal_size_max 0.20
_exptl_crystal_size_mid 0.20
_exptl_crystal_size_min 0.20
_refine_diff_density_max 2.102
_refine_diff_density_min -1.884
_refine_diff_density_rms 0.132
_refine_ls_abs_structure_details 'Flack H D (1983), Acta Cryst. A39, 876-881'
_refine_ls_abs_structure_Flack 0.13(8)
_refine_ls_extinction_method none
_refine_ls_goodness_of_fit_ref 1.087
_refine_ls_hydrogen_treatment mixed
_refine_ls_matrix_type full
_refine_ls_number_parameters 125
_refine_ls_number_reflns 3185
_refine_ls_number_restraints 6
_refine_ls_restrained_S_all 1.088
_refine_ls_R_factor_all 0.0572
_refine_ls_R_factor_gt 0.0500
_refine_ls_shift/su_max 0.000
_refine_ls_shift/su_mean 0.000
_refine_ls_structure_factor_coef Fsqd
_refine_ls_weighting_details 'calc w=1/[\s^2^(Fo^2^)+(0.0806P)^2^+0.0681P] where P=(Fo^2^+2Fc^2^)/3'
_refine_ls_weighting_scheme calc
_refine_ls_wR_factor_gt 0.1217
_refine_ls_wR_factor_ref 0.1252
_reflns_number_gt 2847
_reflns_number_total 3185
_reflns_threshold_expression >2sigma(I)
_cod_data_source_file om900901s_si_002.cif
_cod_data_source_block 2-compound6
_cod_database_code 4063469

loop_
_symmetry_equiv_pos_as_xyz
'x, y, z'
'x+1/2, -y+1/2, -z'
'-x, -y, z'
'-x+1/2, y+1/2, -z'
'-y+1/2, -x+1/2, z'
'-y, x, -z'
'y, -x, -z'
'y+1/2, x+1/2, z'

loop_
_atom_site_label
_atom_site_type_symbol
_atom_site_fract_x
_atom_site_fract_y
_atom_site_fract_z
_atom_site_U_iso_or_equiv
_atom_site_adp_type
_atom_site_occupancy
_atom_site_symmetry_multiplicity
_atom_site_calc_flag
_atom_site_refinement_flags
_atom_site_disorder_assembly
_atom_site_disorder_group
Mo Mo 0.560878(17) 0.939122(17) 0.66611(5) 0.01925(11) Uani 1 2 d S . .
S1 S 0.41102(13) 0.91102(13) 0.7973(3) 0.0250(5) Uani 0.50 2 d SP . .
S2 S 0.59009(16) 1.09009(16) 0.5440(4) 0.0368(7) Uani 0.50 2 d SP . .
S3 S 0.5471(2) 1.0471(2) 0.9055(6) 0.0553(9) Uani 0.50 2 d SP . .
S4 S 0.4537(4) 0.9537(4) 0.4439(7) 0.0837(19) Uani 0.50 2 d SP . .
C1 C 0.6597(3) 0.8403(3) 0.8061(8) 0.0362(13) Uani 1 2 d S . .
H1 H 0.6623 0.8377 0.9281 0.043 Uiso 1 2 calc SR . .
C2 C 0.6029(3) 0.7880(3) 0.7006(7) 0.0362(10) Uani 1 1 d . . .
H2 H 0.5595 0.7445 0.7388 0.043 Uiso 1 1 calc R . .
C3 C 0.6213(3) 0.8112(3) 0.5265(6) 0.0368(9) Uani 1 1 d . . .
H3 H 0.5930 0.7856 0.4279 0.044 Uiso 1 1 calc R . .
C4 C 0.3385(4) 0.8385(4) 0.6759(12) 0.0532(18) Uani 1 2 d S . .
C51 C 0.5000 1.0000 1.117(2) 0.036(4) Uani 0.50 4 d SPU . .
C52 C 0.5000 1.0000 1.224(3) 0.066(7) Uani 0.50 4 d SP . .
B B 0.0000 1.0000 0.5000 0.0222(13) Uani 1 4 d S . .
C11 C 0.0011(2) 0.9116(2) 0.6288(4) 0.0217(6) Uani 1 1 d . . .
C12 C 0.0669(3) 0.9062(3) 0.7594(5) 0.0291(7) Uani 1 1 d . . .
H12 H 0.1129 0.9515 0.7643 0.035 Uiso 1 1 calc R . .
C13 C 0.0673(3) 0.8365(3) 0.8830(5) 0.0354(9) Uani 1 1 d . . .
H13 H 0.1129 0.8353 0.9697 0.043 Uiso 1 1 calc R . .
C14 C 0.0008(3) 0.7692(3) 0.8779(5) 0.0318(8) Uani 1 1 d . . .
H14 H 0.0004 0.7215 0.9604 0.038 Uiso 1 1 calc R . .
C15 C -0.0641(3) 0.7730(2) 0.7521(5) 0.0317(8) Uani 1 1 d . . .
H15 H -0.1105 0.7279 0.7488 0.038 Uiso 1 1 calc R . .
C16 C -0.0636(3) 0.8419(2) 0.6282(4) 0.0251(6) Uani 1 1 d . . .
H16 H -0.1088 0.8414 0.5408 0.030 Uiso 1 1 calc R . .

loop_
_atom_site_aniso_label
_atom_site_aniso_U_11
_atom_site_aniso_U_22
_atom_site_aniso_U_33
_atom_site_aniso_U_23
_atom_site_aniso_U_13
_atom_site_aniso_U_12
Mo 0.01837(12) 0.01837(12) 0.02101(17) 0.00022(10) -0.00022(10) 0.00193(13)
S1 0.0232(7) 0.0232(7) 0.0286(13) 0.0060(7) 0.0060(7) 0.0042(8)
S2 0.0297(8) 0.0297(8) 0.0511(19) 0.0186(10) 0.0186(10) 0.0083(10)
S3 0.0487(13) 0.0487(13) 0.068(2) 0.0010(14) 0.0010(14) 0.0045(17)
S4 0.085(2) 0.085(2) 0.081(3) 0.043(2) 0.043(2) 0.050(3)
C1 0.0345(17) 0.0345(17) 0.040(3) 0.0087(16) -0.0087(16) 0.009(2)
C2 0.035(2) 0.0197(16) 0.054(3) 0.0110(17) -0.0047(19) 0.0006(14)
C3 0.036(2) 0.030(2) 0.044(2) -0.0125(18) 0.0043(18) 0.0050(17)
C4 0.045(2) 0.045(2) 0.069(5) -0.013(3) -0.013(3) 0.010(3)
C51 0.047(5) 0.047(5) 0.014(6) 0.000 0.000 0.018(6)
C52 0.084(12) 0.084(12) 0.031(11) 0.000 0.000 0.000(16)
B 0.0194(18) 0.0194(18) 0.028(3) 0.000 0.000 0.000
C11 0.0233(14) 0.0188(13) 0.0232(15) -0.0018(11) 0.0011(11) 0.0007(11)
C12 0.0281(17) 0.0265(16) 0.0327(17) 0.0043(13) -0.0091(16) -0.0058(15)
C13 0.041(2) 0.036(2) 0.0294(17) 0.0093(14) -0.0078(17) -0.0031(18)
C14 0.042(2) 0.0248(17) 0.0287(18) 0.0069(13) 0.0002(15) -0.0007(15)
C15 0.0321(18) 0.0222(16) 0.041(2) -0.0008(14) 0.0061(18) -0.0095(16)
C16 0.0205(14) 0.0250(15) 0.0297(16) -0.0019(11) -0.0004(13) -0.0025(13)

loop_
_atom_type_symbol
_atom_type_description
_atom_type_scat_dispersion_real
_atom_type_scat_dispersion_imag
_atom_type_scat_source
C C 0.0033 0.0016 'International Tables Vol C Tables 4.2.6.8 and 6.1.1.4'
H H 0.0000 0.0000 'International Tables Vol C Tables 4.2.6.8 and 6.1.1.4'
Mo Mo -1.6832 0.6857 'International Tables Vol C Tables 4.2.6.8 and 6.1.1.4'
S S 0.1246 0.1234 'International Tables Vol C Tables 4.2.6.8 and 6.1.1.4'
B B 0.0013 0.0007 'International Tables Vol C Tables 4.2.6.8 and 6.1.1.4'

loop_
_geom_angle_atom_site_label_1
_geom_angle_atom_site_label_2
_geom_angle_atom_site_label_3
_geom_angle
_geom_angle_site_symmetry_1
_geom_angle_site_symmetry_3
_geom_angle_publ_flag
C2 Mo C2 58.5(2) . 5_665 ?
C2 Mo C1 35.08(15) . . ?
C2 Mo C1 35.08(15) 5_665 . ?
C2 Mo C3 35.48(18) . . ?
C2 Mo C3 58.53(16) 5_665 . ?
C1 Mo C3 58.62(19) . . ?
C2 Mo C3 58.53(16) . 5_665 ?
C2 Mo C3 35.48(18) 5_665 5_665 ?
C1 Mo C3 58.62(19) . 5_665 ?
C3 Mo C3 34.8(2) . 5_665 ?
C2 Mo S4 110.54(18) . . ?
C2 Mo S4 138.72(16) 5_665 . ?
C1 Mo S4 145.15(17) . . ?
C3 Mo S4 89.22(15) . . ?
C3 Mo S4 103.40(14) 5_665 . ?
C2 Mo S4 138.72(16) . 3_675 ?
C2 Mo S4 110.54(18) 5_665 3_675 ?
C1 Mo S4 145.15(17) . 3_675 ?
C3 Mo S4 103.40(14) . 3_675 ?
C3 Mo S4 89.22(15) 5_665 3_675 ?
S4 Mo S4 48.4(3) . 3_675 ?
C2 Mo S2 96.78(12) . 3_675 ?
C2 Mo S2 149.82(13) 5_665 3_675 ?
C1 Mo S2 129.60(7) . 3_675 ?
C3 Mo S2 91.32(12) . 3_675 ?
C3 Mo S2 118.68(13) 5_665 3_675 ?
S4 Mo S2 28.79(16) . 3_675 ?
S4 Mo S2 75.53(18) 3_675 3_675 ?
C2 Mo S2 149.82(13) . . ?
C2 Mo S2 96.78(12) 5_665 . ?
C1 Mo S2 129.60(7) . . ?
C3 Mo S2 118.68(13) . . ?
C3 Mo S2 91.32(11) 5_665 . ?
S4 Mo S2 75.53(17) . . ?
S4 Mo S2 28.79(16) 3_675 . ?
S2 Mo S2 99.61(14) 3_675 . ?
C2 Mo S3 123.56(16) . . ?
C2 Mo S3 99.40(15) 5_665 . ?
C1 Mo S3 95.76(16) . . ?
C3 Mo S3 154.22(13) . . ?
C3 Mo S3 131.45(14) 5_665 . ?
S4 Mo S3 116.35(11) . . ?
S4 Mo S3 96.71(12) 3_675 . ?
S2 Mo S3 109.40(9) 3_675 . ?
S2 Mo S3 73.93(13) . . ?
C2 Mo S3 99.40(15) . 3_675 ?
C2 Mo S3 123.56(16) 5_665 3_675 ?
C1 Mo S3 95.76(16) . 3_675 ?
C3 Mo S3 131.45(14) . 3_675 ?
C3 Mo S3 154.22(13) 5_665 3_675 ?
S4 Mo S3 96.71(13) . 3_675 ?
S4 Mo S3 116.35(11) 3_675 3_675 ?
S2 Mo S3 73.93(13) 3_675 3_675 ?
S2 Mo S3 109.40(9) . 3_675 ?
S3 Mo S3 47.0(2) . 3_675 ?
C2 Mo S1 139.78(14) . 3_675 ?
C2 Mo S1 91.70(12) 5_665 3_675 ?
C1 Mo S1 105.08(11) . 3_675 ?
C3 Mo S1 147.70(12) . 3_675 ?
C3 Mo S1 113.33(12) 5_665 3_675 ?
S4 Mo S1 109.63(13) . 3_675 ?
S4 Mo S1 73.73(12) 3_675 3_675 ?
S2 Mo S1 117.96(4) 3_675 3_675 ?
S2 Mo S1 47.26(10) . 3_675 ?
S3 Mo S1 28.53(13) . 3_675 ?
S3 Mo S1 73.76(12) 3_675 3_675 ?
C2 Mo S1 91.70(12) . . ?
C2 Mo S1 139.78(14) 5_665 . ?
C1 Mo S1 105.08(11) . . ?
C3 Mo S1 113.33(12) . . ?
C3 Mo S1 147.70(12) 5_665 . ?
S4 Mo S1 73.73(12) . . ?
S4 Mo S1 109.63(13) 3_675 . ?
S2 Mo S1 47.26(10) 3_675 . ?
S2 Mo S1 117.96(4) . . ?
S3 Mo S1 73.76(12) . . ?
S3 Mo S1 28.53(13) 3_675 . ?
S1 Mo S1 97.39(11) 3_675 . ?
C2 Mo Mo 149.87(11) . 3_675 ?
C2 Mo Mo 149.87(11) 5_665 3_675 ?
C1 Mo Mo 152.08(16) . 3_675 ?
C3 Mo Mo 146.56(11) . 3_675 ?
C3 Mo Mo 146.56(11) 5_665 3_675 ?
S4 Mo Mo 57.40(9) . 3_675 ?
S4 Mo Mo 57.40(9) 3_675 3_675 ?
S2 Mo Mo 58.92(3) 3_675 3_675 ?
S2 Mo Mo 58.92(3) . 3_675 ?
S3 Mo Mo 58.97(6) . 3_675 ?
S3 Mo Mo 58.97(6) 3_675 3_675 ?
S1 Mo Mo 59.07(3) 3_675 3_675 ?
S1 Mo Mo 59.07(3) . 3_675 ?
S3 S1 C4 168.0(4) 3_675 . ?
S3 S1 S2 134.7(3) 3_675 3_675 ?
C4 S1 S2 57.3(3) . 3_675 ?
S3 S1 Mo 75.4(2) 3_675 . ?
C4 S1 Mo 114.7(3) . . ?
S2 S1 Mo 66.08(11) 3_675 . ?
S3 S1 Mo 75.4(2) 3_675 3_675 ?
C4 S1 Mo 114.7(3) . 3_675 ?
S2 S1 Mo 66.08(11) 3_675 3_675 ?
Mo S1 Mo 61.86(6) . 3_675 ?
S4 S2 C4 174.1(5) 3_675 3_675 ?
S4 S2 S1 129.9(4) 3_675 3_675 ?
C4 S2 S1 56.0(3) 3_675 3_675 ?
S4 S2 Mo 70.8(3) 3_675 3_675 ?
C4 S2 Mo 114.1(3) 3_675 3_675 ?
S1 S2 Mo 66.66(11) 3_675 3_675 ?
S4 S2 Mo 70.8(3) 3_675 . ?
C4 S2 Mo 114.1(3) 3_675 . ?
S1 S2 Mo 66.66(11) 3_675 . ?
Mo S2 Mo 62.16(7) 3_675 . ?
S1 S3 C51 164.8(5) 3_675 . ?
S1 S3 S3 136.0(3) 3_675 3_675 ?
C51 S3 S3 59.3(3) . 3_675 ?
S1 S3 Mo 76.1(2) 3_675 . ?
C51 S3 Mo 116.6(3) . . ?
S3 S3 Mo 66.51(11) 3_675 . ?
S1 S3 Mo 76.1(2) 3_675 3_675 ?
C51 S3 Mo 116.6(3) . 3_675 ?
S3 S3 Mo 66.50(11) 3_675 3_675 ?
Mo S3 Mo 62.07(12) . 3_675 ?
S2 S4 S4 139.4(4) 3_675 3_675 ?
S2 S4 C52 160.0(7) 3_675 1_554 ?
S4 S4 C52 60.6(4) 3_675 1_554 ?
S2 S4 Mo 80.4(3) 3_675 3_675 ?
S4 S4 Mo 65.79(15) 3_675 3_675 ?
C52 S4 Mo 116.1(4) 1_554 3_675 ?
S2 S4 Mo 80.4(3) 3_675 . ?
S4 S4 Mo 65.79(15) 3_675 . ?
C52 S4 Mo 116.1(4) 1_554 . ?
Mo S4 Mo 65.20(19) 3_675 . ?
C2 C1 C2 108.2(6) . 5_665 ?
C2 C1 Mo 72.3(3) . . ?
C2 C1 Mo 72.3(3) 5_665 . ?
C2 C1 H1 125.9 . . ?
C2 C1 H1 125.9 5_665 . ?
Mo C1 H1 121.2 . . ?
C1 C2 C3 108.2(4) . . ?
C1 C2 Mo 72.6(3) . . ?
C3 C2 Mo 73.2(2) . . ?
C1 C2 H2 125.9 . . ?
C3 C2 H2 125.9 . . ?
Mo C2 H2 120.1 . . ?
C3 C3 C2 107.7(3) 5_665 . ?
C3 C3 Mo 72.60(11) 5_665 . ?
C2 C3 Mo 71.3(2) . . ?
C3 C3 H3 126.1 5_665 . ?
C2 C3 H3 126.1 . . ?
Mo C3 H3 121.7 . . ?
S1 C4 S2 66.7(3) . 3_675 ?
C52 C51 S3 149.3(3) . 3_675 ?
C52 C51 S3 149.3(3) . . ?
S3 C51 S3 61.5(6) 3_675 . ?
C51 C52 S4 150.6(4) . 3_676 ?
C51 C52 S4 150.6(4) . 1_556 ?
S4 C52 S4 58.8(8) 3_676 1_556 ?
C11 B C11 111.87(12) 3_575 7_466 ?
C11 B C11 104.8(2) 3_575 . ?
C11 B C11 111.87(12) 7_466 . ?
C11 B C11 111.87(12) 3_575 6_666 ?
C11 B C11 104.8(2) 7_466 6_666 ?
C11 B C11 111.87(12) . 6_666 ?
C16 C11 C12 115.5(3) . . ?
C16 C11 B 124.8(3) . . ?
C12 C11 B 119.5(3) . . ?
C11 C12 C13 122.6(4) . . ?
C11 C12 H12 118.7 . . ?
C13 C12 H12 118.7 . . ?
C14 C13 C12 119.7(4) . . ?
C14 C13 H13 120.1 . . ?
C12 C13 H13 120.1 . . ?
C15 C14 C13 118.8(4) . . ?
C15 C14 H14 120.6 . . ?
C13 C14 H14 120.6 . . ?
C14 C15 C16 121.2(4) . . ?
C14 C15 H15 119.4 . . ?
C16 C15 H15 119.4 . . ?
C11 C16 C15 122.2(4) . . ?
C11 C16 H16 118.9 . . ?
C15 C16 H16 118.9 . . ?

loop_
_geom_bond_atom_site_label_1
_geom_bond_atom_site_label_2
_geom_bond_distance
_geom_bond_site_symmetry_2
_geom_bond_publ_flag
Mo C2 2.321(4) . ?
Mo C2 2.321(4) 5_665 ?
Mo C1 2.324(5) . ?
Mo C3 2.345(4) . ?
Mo C3 2.345(4) 5_665 ?
Mo S4 2.348(6) . ?
Mo S4 2.348(6) 3_675 ?
Mo S2 2.451(2) 3_675 ?
Mo S2 2.451(2) . ?
Mo S3 2.454(4) . ?
Mo S3 2.454(4) 3_675 ?
Mo S1 2.462(2) 3_675 ?
Mo S1 2.462(2) . ?
Mo Mo 2.5304(7) 3_675 ?
S1 S3 1.211(6) 3_675 ?
S1 C4 1.779(8) . ?
S1 S2 1.969(4) 3_675 ?
S1 Mo 2.462(2) 3_675 ?
S2 S4 1.197(6) 3_675 ?
S2 C4 1.804(10) 3_675 ?
S2 S1 1.969(4) 3_675 ?
S2 Mo 2.451(2) 3_675 ?
S3 S1 1.211(6) 3_675 ?
S3 C51 1.915(15) . ?
S3 S3 1.957(9) 3_675 ?
S3 Mo 2.454(4) 3_675 ?
S4 S2 1.197(6) 3_675 ?
S4 S4 1.926(15) 3_675 ?
S4 C52 1.96(2) 1_554 ?
S4 Mo 2.348(6) 3_675 ?
C1 C2 1.400(6) . ?
C1 C2 1.400(6) 5_665 ?
C1 H1 0.9500 . ?
C2 C3 1.422(7) . ?
C2 H2 0.9500 . ?
C3 C3 1.402(9) 5_665 ?
C3 H3 0.9500 . ?
C4 S2 1.804(10) 3_675 ?
C51 C52 0.83(2) . ?
C51 S3 1.915(15) 3_675 ?
C52 S4 1.96(2) 3_676 ?
C52 S4 1.96(2) 1_556 ?
B C11 1.640(3) 3_575 ?
B C11 1.640(3) 7_466 ?
B C11 1.640(3) . ?
B C11 1.640(3) 6_666 ?
C11 C16 1.397(5) . ?
C11 C12 1.404(5) . ?
C12 C13 1.405(5) . ?
C12 H12 0.9500 . ?
C13 C14 1.391(6) . ?
C13 H13 0.9500 . ?
C14 C15 1.368(6) . ?
C14 H14 0.9500 . ?
C15 C16 1.398(5) . ?
C15 H15 0.9500 . ?
C16 H16 0.9500 . ?

loop_
_geom_torsion_atom_site_label_1
_geom_torsion_atom_site_label_2
_geom_torsion_atom_site_label_3
_geom_torsion_atom_site_label_4
_geom_torsion
_geom_torsion_site_symmetry_1
_geom_torsion_site_symmetry_2
_geom_torsion_site_symmetry_3
_geom_torsion_site_symmetry_4
_geom_torsion_publ_flag
C2 Mo S1 S3 106.72(19) . . . 3_675 ?
C2 Mo S1 S3 67.5(2) 5_665 . . 3_675 ?
C1 Mo S1 S3 73.85(19) . . . 3_675 ?
C3 Mo S1 S3 135.75(18) . . . 3_675 ?
C3 Mo S1 S3 128.2(3) 5_665 . . 3_675 ?
S4 Mo S1 S3 -142.37(19) . . . 3_675 ?
S4 Mo S1 S3 -109.31(19) 3_675 . . 3_675 ?
S2 Mo S1 S3 -155.61(17) 3_675 . . 3_675 ?
S2 Mo S1 S3 -79.09(18) . . . 3_675 ?
S3 Mo S1 S3 -17.85(12) . . . 3_675 ?
S1 Mo S1 S3 -34.00(16) 3_675 . . 3_675 ?
Mo Mo S1 S3 -81.02(14) 3_675 . . 3_675 ?
C2 Mo S1 C4 -66.3(3) . . . . ?
C2 Mo S1 C4 -105.5(3) 5_665 . . . ?
C1 Mo S1 C4 -99.2(2) . . . . ?
C3 Mo S1 C4 -37.3(2) . . . . ?
C3 Mo S1 C4 -44.8(3) 5_665 . . . ?
S4 Mo S1 C4 44.6(2) . . . . ?
S4 Mo S1 C4 77.7(2) 3_675 . . . ?
S2 Mo S1 C4 31.4(2) 3_675 . . . ?
S2 Mo S1 C4 107.9(2) . . . . ?
S3 Mo S1 C4 169.1(2) . . . . ?
S3 Mo S1 C4 -173.0(3) 3_675 . . . ?
S1 Mo S1 C4 153.0(2) 3_675 . . . ?
Mo Mo S1 C4 106.0(2) 3_675 . . . ?
C2 Mo S1 S2 -97.67(15) . . . 3_675 ?
C2 Mo S1 S2 -136.9(2) 5_665 . . 3_675 ?
C1 Mo S1 S2 -130.54(15) . . . 3_675 ?
C3 Mo S1 S2 -68.64(15) . . . 3_675 ?
C3 Mo S1 S2 -76.2(2) 5_665 . . 3_675 ?
S4 Mo S1 S2 13.24(14) . . . 3_675 ?
S4 Mo S1 S2 46.30(15) 3_675 . . 3_675 ?
S2 Mo S1 S2 76.52(17) . . . 3_675 ?
S3 Mo S1 S2 137.76(11) . . . 3_675 ?
S3 Mo S1 S2 155.61(17) 3_675 . . 3_675 ?
S1 Mo S1 S2 121.60(9) 3_675 . . 3_675 ?
Mo Mo S1 S2 74.59(7) 3_675 . . 3_675 ?
C2 Mo S1 Mo -172.26(13) . . . 3_675 ?
C2 Mo S1 Mo 148.52(19) 5_665 . . 3_675 ?
C1 Mo S1 Mo 154.87(14) . . . 3_675 ?
C3 Mo S1 Mo -143.23(13) . . . 3_675 ?
C3 Mo S1 Mo -150.8(2) 5_665 . . 3_675 ?
S4 Mo S1 Mo -61.35(13) . . . 3_675 ?
S4 Mo S1 Mo -28.29(13) 3_675 . . 3_675 ?
S2 Mo S1 Mo -74.59(7) 3_675 . . 3_675 ?
S2 Mo S1 Mo 1.93(14) . . . 3_675 ?
S3 Mo S1 Mo 63.16(8) . . . 3_675 ?
S3 Mo S1 Mo 81.02(14) 3_675 . . 3_675 ?
S1 Mo S1 Mo 47.01(9) 3_675 . . 3_675 ?
C2 Mo S2 S4 88.5(4) . . . 3_675 ?
C2 Mo S2 S4 121.1(3) 5_665 . . 3_675 ?
C1 Mo S2 S4 134.9(3) . . . 3_675 ?
C3 Mo S2 S4 63.4(3) . . . 3_675 ?
C3 Mo S2 S4 86.0(2) 5_665 . . 3_675 ?
S4 Mo S2 S4 -17.52(19) . . . 3_675 ?
S2 Mo S2 S4 -33.4(3) 3_675 . . 3_675 ?
S3 Mo S2 S4 -141.0(2) . . . 3_675 ?
S3 Mo S2 S4 -109.6(3) 3_675 . . 3_675 ?
S1 Mo S2 S4 -152.8(2) 3_675 . . 3_675 ?
S1 Mo S2 S4 -79.8(2) . . . 3_675 ?
Mo Mo S2 S4 -77.9(2) 3_675 . . 3_675 ?
C2 Mo S2 C4 -87.9(4) . . . 3_675 ?
C2 Mo S2 C4 -55.3(2) 5_665 . . 3_675 ?
C1 Mo S2 C4 -41.5(3) . . . 3_675 ?
C3 Mo S2 C4 -113.0(2) . . . 3_675 ?
C3 Mo S2 C4 -90.5(2) 5_665 . . 3_675 ?
S4 Mo S2 C4 166.0(2) . . . 3_675 ?
S4 Mo S2 C4 -176.4(3) 3_675 . . 3_675 ?
S2 Mo S2 C4 150.13(17) 3_675 . . 3_675 ?
S3 Mo S2 C4 42.6(2) . . . 3_675 ?
S3 Mo S2 C4 73.9(2) 3_675 . . 3_675 ?
S1 Mo S2 C4 30.72(18) 3_675 . . 3_675 ?
S1 Mo S2 C4 103.7(2) . . . 3_675 ?
Mo Mo S2 C4 105.6(2) 3_675 . . 3_675 ?
C2 Mo S2 S1 -118.6(3) . . . 3_675 ?
C2 Mo S2 S1 -86.03(15) 5_665 . . 3_675 ?
C1 Mo S2 S1 -72.3(2) . . . 3_675 ?
C3 Mo S2 S1 -143.73(14) . . . 3_675 ?
C3 Mo S2 S1 -121.19(14) 5_665 . . 3_675 ?
S4 Mo S2 S1 135.31(11) . . . 3_675 ?
S4 Mo S2 S1 152.8(2) 3_675 . . 3_675 ?
S2 Mo S2 S1 119.41(11) 3_675 . . 3_675 ?
S3 Mo S2 S1 11.84(9) . . . 3_675 ?
S3 Mo S2 S1 43.18(14) 3_675 . . 3_675 ?
S1 Mo S2 S1 72.99(15) . . . 3_675 ?
Mo Mo S2 S1 74.92(7) 3_675 . . 3_675 ?
C2 Mo S2 Mo 166.5(3) . . . 3_675 ?
C2 Mo S2 Mo -160.95(14) 5_665 . . 3_675 ?
C1 Mo S2 Mo -147.2(2) . . . 3_675 ?
C3 Mo S2 Mo 141.34(13) . . . 3_675 ?
C3 Mo S2 Mo 163.88(13) 5_665 . . 3_675 ?
S4 Mo S2 Mo 60.39(9) . . . 3_675 ?
S4 Mo S2 Mo 77.9(2) 3_675 . . 3_675 ?
S2 Mo S2 Mo 44.49(13) 3_675 . . 3_675 ?
S3 Mo S2 Mo -63.08(9) . . . 3_675 ?
S3 Mo S2 Mo -31.74(13) 3_675 . . 3_675 ?
S1 Mo S2 Mo -74.92(7) 3_675 . . 3_675 ?
S1 Mo S2 Mo -1.93(14) . . . 3_675 ?
C2 Mo S3 S1 134.28(17) . . . 3_675 ?
C2 Mo S3 S1 76.01(17) 5_665 . . 3_675 ?
C1 Mo S3 S1 111.22(14) . . . 3_675 ?
C3 Mo S3 S1 105.1(3) . . . 3_675 ?
C3 Mo S3 S1 58.7(2) 5_665 . . 3_675 ?
S4 Mo S3 S1 -82.7(2) . . . 3_675 ?
S4 Mo S3 S1 -36.17(19) 3_675 . . 3_675 ?
S2 Mo S3 S1 -113.15(16) 3_675 . . 3_675 ?
S2 Mo S3 S1 -18.40(13) . . . 3_675 ?
S3 Mo S3 S1 -156.26(11) 3_675 . . 3_675 ?
S1 Mo S3 S1 -144.71(16) . . . 3_675 ?
Mo Mo S3 S1 -81.43(13) 3_675 . . 3_675 ?
C2 Mo S3 C51 -36.7(3) . . . . ?
C2 Mo S3 C51 -95.0(2) 5_665 . . . ?
C1 Mo S3 C51 -59.8(2) . . . . ?
C3 Mo S3 C51 -65.9(4) . . . . ?
C3 Mo S3 C51 -112.3(3) 5_665 . . . ?
S4 Mo S3 C51 106.2(3) . . . . ?
S4 Mo S3 C51 152.8(3) 3_675 . . . ?
S2 Mo S3 C51 75.8(2) 3_675 . . . ?
S2 Mo S3 C51 170.6(2) . . . . ?
S3 Mo S3 C51 32.7(2) 3_675 . . . ?
S1 Mo S3 C51 -171.0(3) 3_675 . . . ?
S1 Mo S3 C51 44.3(2) . . . . ?
Mo Mo S3 C51 107.6(2) 3_675 . . . ?
C2 Mo S3 S3 -69.46(15) . . . 3_675 ?
C2 Mo S3 S3 -127.73(13) 5_665 . . 3_675 ?
C1 Mo S3 S3 -92.51(7) . . . 3_675 ?
C3 Mo S3 S3 -98.6(3) . . . 3_675 ?
C3 Mo S3 S3 -144.99(18) 5_665 . . 3_675 ?
S4 Mo S3 S3 73.52(17) . . . 3_675 ?
S4 Mo S3 S3 120.09(15) 3_675 . . 3_675 ?
S2 Mo S3 S3 43.12(9) 3_675 . . 3_675 ?
S2 Mo S3 S3 137.86(6) . . . 3_675 ?
S1 Mo S3 S3 156.26(11) 3_675 . . 3_675 ?
S1 Mo S3 S3 11.55(6) . . . 3_675 ?
Mo Mo S3 S3 74.84(8) 3_675 . . 3_675 ?
C2 Mo S3 Mo -144.30(13) . . . 3_675 ?
C2 Mo S3 Mo 157.43(13) 5_665 . . 3_675 ?
C1 Mo S3 Mo -167.35(9) . . . 3_675 ?
C3 Mo S3 Mo -173.5(3) . . . 3_675 ?
C3 Mo S3 Mo 140.17(15) 5_665 . . 3_675 ?
S4 Mo S3 Mo -1.3(2) . . . 3_675 ?
S4 Mo S3 Mo 45.25(15) 3_675 . . 3_675 ?
S2 Mo S3 Mo -31.72(13) 3_675 . . 3_675 ?
S2 Mo S3 Mo 63.03(8) . . . 3_675 ?
S3 Mo S3 Mo -74.84(8) 3_675 . . 3_675 ?
S1 Mo S3 Mo 81.43(13) 3_675 . . 3_675 ?
S1 Mo S3 Mo -63.29(7) . . . 3_675 ?
C2 Mo S4 S2 65.2(2) . . . 3_675 ?
C2 Mo S4 S2 130.4(2) 5_665 . . 3_675 ?
C1 Mo S4 S2 72.7(3) . . . 3_675 ?
C3 Mo S4 S2 94.2(2) . . . 3_675 ?
C3 Mo S4 S2 126.2(2) 5_665 . . 3_675 ?
S4 Mo S4 S2 -157.06(17) 3_675 . . 3_675 ?
S2 Mo S4 S2 -145.9(2) . . . 3_675 ?
S3 Mo S4 S2 -82.4(3) . . . 3_675 ?
S3 Mo S4 S2 -37.5(2) 3_675 . . 3_675 ?
S1 Mo S4 S2 -112.6(2) 3_675 . . 3_675 ?
S1 Mo S4 S2 -20.45(18) . . . 3_675 ?
Mo Mo S4 S2 -83.77(17) 3_675 . . 3_675 ?
C2 Mo S4 S4 -137.77(15) . . . 3_675 ?
C2 Mo S4 S4 -72.6(2) 5_665 . . 3_675 ?
C1 Mo S4 S4 -130.2(3) . . . 3_675 ?
C3 Mo S4 S4 -108.77(12) . . . 3_675 ?
C3 Mo S4 S4 -76.71(12) 5_665 . . 3_675 ?
S2 Mo S4 S4 157.06(17) 3_675 . . 3_675 ?
S2 Mo S4 S4 11.18(8) . . . 3_675 ?
S3 Mo S4 S4 74.63(15) . . . 3_675 ?
S3 Mo S4 S4 119.54(10) 3_675 . . 3_675 ?
S1 Mo S4 S4 44.43(8) 3_675 . . 3_675 ?
S1 Mo S4 S4 136.62(6) . . . 3_675 ?
Mo Mo S4 S4 73.29(10) 3_675 . . 3_675 ?
C2 Mo S4 C52 -102.8(4) . . . 1_554 ?
C2 Mo S4 C52 -37.6(5) 5_665 . . 1_554 ?
C1 Mo S4 C52 -95.2(4) . . . 1_554 ?
C3 Mo S4 C52 -73.8(3) . . . 1_554 ?
C3 Mo S4 C52 -41.7(4) 5_665 . . 1_554 ?
S4 Mo S4 C52 35.0(3) 3_675 . . 1_554 ?
S2 Mo S4 C52 -168.0(5) 3_675 . . 1_554 ?
S2 Mo S4 C52 46.2(3) . . . 1_554 ?
S3 Mo S4 C52 109.6(3) . . . 1_554 ?
S3 Mo S4 C52 154.5(3) 3_675 . . 1_554 ?
S1 Mo S4 C52 79.4(3) 3_675 . . 1_554 ?
S1 Mo S4 C52 171.6(3) . . . 1_554 ?
Mo Mo S4 C52 108.3(4) 3_675 . . 1_554 ?
C2 Mo S4 Mo 148.95(14) . . . 3_675 ?
C2 Mo S4 Mo -145.85(19) 5_665 . . 3_675 ?
C1 Mo S4 Mo 156.5(2) . . . 3_675 ?
C3 Mo S4 Mo 177.94(15) . . . 3_675 ?
C3 Mo S4 Mo -149.99(12) 5_665 . . 3_675 ?
S4 Mo S4 Mo -73.29(10) 3_675 . . 3_675 ?
S2 Mo S4 Mo 83.77(17) 3_675 . . 3_675 ?
S2 Mo S4 Mo -62.11(10) . . . 3_675 ?
S3 Mo S4 Mo 1.3(2) . . . 3_675 ?
S3 Mo S4 Mo 46.25(13) 3_675 . . 3_675 ?
S1 Mo S4 Mo -28.85(14) 3_675 . . 3_675 ?
S1 Mo S4 Mo 63.33(8) . . . 3_675 ?
C2 Mo C1 C2 -116.4(6) 5_665 . . . ?
C3 Mo C1 C2 -37.7(3) . . . . ?
C3 Mo C1 C2 -78.7(3) 5_665 . . . ?
S4 Mo C1 C2 -12.4(5) . . . . ?
S4 Mo C1 C2 -104.1(3) 3_675 . . . ?
S2 Mo C1 C2 24.3(4) 3_675 . . . ?
S2 Mo C1 C2 -140.7(3) . . . . ?
S3 Mo C1 C2 145.4(3) . . . . ?
S3 Mo C1 C2 98.2(3) 3_675 . . . ?
S1 Mo C1 C2 172.9(3) 3_675 . . . ?
S1 Mo C1 C2 70.7(3) . . . . ?
Mo Mo C1 C2 121.8(3) 3_675 . . . ?
C2 Mo C1 C2 116.4(6) . . . 5_665 ?
C3 Mo C1 C2 78.7(3) . . . 5_665 ?
C3 Mo C1 C2 37.7(3) 5_665 . . 5_665 ?
S4 Mo C1 C2 104.1(3) . . . 5_665 ?
S4 Mo C1 C2 12.4(5) 3_675 . . 5_665 ?
S2 Mo C1 C2 140.7(3) 3_675 . . 5_665 ?
S2 Mo C1 C2 -24.3(4) . . . 5_665 ?
S3 Mo C1 C2 -98.2(3) . . . 5_665 ?
S3 Mo C1 C2 -145.4(3) 3_675 . . 5_665 ?
S1 Mo C1 C2 -70.7(3) 3_675 . . 5_665 ?
S1 Mo C1 C2 -172.9(3) . . . 5_665 ?
Mo Mo C1 C2 -121.8(3) 3_675 . . 5_665 ?
C2 C1 C2 C3 1.2(7) 5_665 . . . ?
Mo C1 C2 C3 65.0(3) . . . . ?
C2 C1 C2 Mo -63.9(4) 5_665 . . . ?
C2 Mo C2 C1 37.1(3) 5_665 . . . ?
C3 Mo C2 C1 115.9(4) . . . . ?
C3 Mo C2 C1 79.0(3) 5_665 . . . ?
S4 Mo C2 C1 172.5(3) . . . . ?
S4 Mo C2 C1 122.9(4) 3_675 . . . ?
S2 Mo C2 C1 -161.4(3) 3_675 . . . ?
S2 Mo C2 C1 76.0(5) . . . . ?
S3 Mo C2 C1 -42.7(4) . . . . ?
S3 Mo C2 C1 -86.6(3) 3_675 . . . ?
S1 Mo C2 C1 -10.7(4) 3_675 . . . ?
S1 Mo C2 C1 -114.3(3) . . . . ?
Mo Mo C2 C1 -127.6(3) 3_675 . . . ?
C2 Mo C2 C3 -78.8(3) 5_665 . . . ?
C1 Mo C2 C3 -115.9(4) . . . . ?
C3 Mo C2 C3 -36.9(3) 5_665 . . . ?
S4 Mo C2 C3 56.6(3) . . . . ?
S4 Mo C2 C3 7.0(4) 3_675 . . . ?
S2 Mo C2 C3 82.7(3) 3_675 . . . ?
S2 Mo C2 C3 -39.9(4) . . . . ?
S3 Mo C2 C3 -158.6(2) . . . . ?
S3 Mo C2 C3 157.5(3) 3_675 . . . ?
S1 Mo C2 C3 -126.6(3) 3_675 . . . ?
S1 Mo C2 C3 129.9(2) . . . . ?
Mo Mo C2 C3 116.6(3) 3_675 . . . ?
C1 C2 C3 C3 -0.7(4) . . . 5_665 ?
Mo C2 C3 C3 63.94(12) . . . 5_665 ?
C1 C2 C3 Mo -64.7(4) . . . . ?
C2 Mo C3 C3 -116.3(2) . . . 5_665 ?
C2 Mo C3 C3 -37.62(18) 5_665 . . 5_665 ?
C1 Mo C3 C3 -78.98(11) . . . 5_665 ?
S4 Mo C3 C3 115.18(14) . . . 5_665 ?
S4 Mo C3 C3 68.46(16) 3_675 . . 5_665 ?
S2 Mo C3 C3 143.90(10) 3_675 . . 5_665 ?
S2 Mo C3 C3 42.18(9) . . . 5_665 ?
S3 Mo C3 C3 -71.8(3) . . . 5_665 ?
S3 Mo C3 C3 -146.54(18) 3_675 . . 5_665 ?
S1 Mo C3 C3 -12.21(18) 3_675 . . 5_665 ?
S1 Mo C3 C3 -172.93(10) . . . 5_665 ?
Mo Mo C3 C3 118.3(2) 3_675 . . 5_665 ?
C2 Mo C3 C2 78.6(4) 5_665 . . . ?
C1 Mo C3 C2 37.3(2) . . . . ?
C3 Mo C3 C2 116.3(2) 5_665 . . . ?
S4 Mo C3 C2 -128.6(3) . . . . ?
S4 Mo C3 C2 -175.3(3) 3_675 . . . ?
S2 Mo C3 C2 -99.8(3) 3_675 . . . ?
S2 Mo C3 C2 158.4(2) . . . . ?
S3 Mo C3 C2 44.4(5) . . . . ?
S3 Mo C3 C2 -30.3(3) 3_675 . . . ?
S1 Mo C3 C2 104.0(3) 3_675 . . . ?
S1 Mo C3 C2 -56.7(3) . . . . ?
Mo Mo C3 C2 -125.4(3) 3_675 . . . ?
S3 S1 C4 S2 180(100) 3_675 . . 3_675 ?
Mo S1 C4 S2 -34.44(10) . . . 3_675 ?
Mo S1 C4 S2 34.44(10) 3_675 . . 3_675 ?
S1 S3 C51 C52 0.000(19) 3_675 . . . ?
S3 S3 C51 C52 180.000(18) 3_675 . . . ?
Mo S3 C51 C52 144.78(14) . . . . ?
Mo S3 C51 C52 -144.78(13) 3_675 . . . ?
S1 S3 C51 S3 180.000(11) 3_675 . . 3_675 ?
Mo S3 C51 S3 -35.22(14) . . . 3_675 ?
Mo S3 C51 S3 35.22(13) 3_675 . . 3_675 ?
S3 C51 C52 S4 180.000(5) 3_675 . . 3_676 ?
S3 C51 C52 S4 0.00(3) . . . 3_676 ?
S3 C51 C52 S4 0.00(3) 3_675 . . 1_556 ?
S3 C51 C52 S4 180.000(6) . . . 1_556 ?
C11 B C11 C16 122.7(4) 3_575 . . . ?
C11 B C11 C16 1.3(3) 7_466 . . . ?
C11 B C11 C16 -115.9(4) 6_666 . . . ?
C11 B C11 C12 -52.2(3) 3_575 . . . ?
C11 B C11 C12 -173.6(3) 7_466 . . . ?
C11 B C11 C12 69.2(2) 6_666 . . . ?
C16 C11 C12 C13 -0.8(6) . . . . ?
B C11 C12 C13 174.6(3) . . . . ?
C11 C12 C13 C14 0.2(7) . . . . ?
C12 C13 C14 C15 -0.3(7) . . . . ?
C13 C14 C15 C16 1.1(6) . . . . ?
C12 C11 C16 C15 1.6(5) . . . . ?
B C11 C16 C15 -173.5(3) . . . . ?
C14 C15 C16 C11 -1.8(6) . . . . ?
